data_7703423
loop_
_publ_author_name
'Latini, Alessandro'
'Quaranta, Simone'
'Menchini, Francesca'
'Lisi, Nicola'
'Di Girolamo, Diego'
'Tarquini, Ombretta'
'Colapietro, Marcello'
'Barba, Luisa'
'Demitri, Nicola'
'Cassetta, Alberto'

_publ_section_title
;
 A novel water-resistant and thermally stable black lead halide
 perovskite, phenyl viologen lead iodide
 C<sub>22</sub>H<sub>18</sub>N<sub>2</sub>(PbI<sub>3</sub>)<sub>2</sub>.
;
_journal_issue 8
_journal_name_full 'Dalton transactions (Cambridge, England : 2003)'
_journal_page_first 2616
_journal_page_last 2627
_journal_paper_doi 10.1039/c9dt04148f
_journal_volume 49
_journal_year 2020
_chemical_formula_moiety 'C11 H9 I3 N Pb'
_chemical_formula_sum 'C11 H9 I3 N Pb'
_chemical_formula_weight 743.08
_chemical_melting_point 605
_chemical_name_systematic 'phenyl viologen lead (II) iodide'
_space_group_crystal_system triclinic
_space_group_IT_number 2
_space_group_name_Hall '-P 1'
_space_group_name_H-M_alt 'P -1'
_atom_sites_solution_hydrogens geom
_atom_sites_solution_primary direct
_atom_sites_solution_secondary difmap
_audit_creation_method SHELXL-2018/3
_audit_update_record
;
2019-08-02 deposited with the CCDC.	2020-01-31 downloaded from the CCDC.
;
_cell_angle_alpha 107.85(3)
_cell_angle_beta 93.47(3)
_cell_angle_gamma 98.10(3)
_cell_formula_units_Z 2
_cell_length_a 4.530(1)
_cell_length_b 12.610(3)
_cell_length_c 14.680(3)
_cell_measurement_reflns_used 57
_cell_measurement_temperature 293(2)
_cell_measurement_theta_max 31.748
_cell_measurement_theta_min 1.444
_cell_volume 785.4(3)
_computing_cell_refinement 'XDS (Kabsch, 2010)'
_computing_data_collection 'Elettra XRD1 Data Collection SW'
_computing_data_reduction 'XDS (Kabsch, 2010)'
_computing_molecular_graphics 'Ortep3 for Windows - Coot'
_computing_publication_material 'enCIFer - publCIF'
_computing_structure_refinement 'SHELXL-2018/3 (Sheldrick, 2015)'
_computing_structure_solution 'SHELXT (Sheldrick, 2015)'
_diffrn_ambient_temperature 293(2)
_diffrn_measured_fraction_theta_full 0.965
_diffrn_measured_fraction_theta_max 0.903
_diffrn_measurement_device_type
;
'Huber 4-circles Kappa Goniometer, Pilatus 2M detector'
;
_diffrn_measurement_method 'Rotating crystal'
_diffrn_radiation_type Synchrotron
_diffrn_radiation_wavelength 0.700
_diffrn_reflns_av_unetI/netI 0.0342
_diffrn_reflns_Laue_measured_fraction_full 0.965
_diffrn_reflns_Laue_measured_fraction_max 0.903
_diffrn_reflns_limit_h_max 6
_diffrn_reflns_limit_h_min -6
_diffrn_reflns_limit_k_max 18
_diffrn_reflns_limit_k_min -18
_diffrn_reflns_limit_l_max 21
_diffrn_reflns_limit_l_min -11
_diffrn_reflns_number 5038
_diffrn_reflns_point_group_measured_fraction_full 0.965
_diffrn_reflns_point_group_measured_fraction_max 0.903
_diffrn_reflns_theta_full 24.835
_diffrn_reflns_theta_max 31.748
_diffrn_reflns_theta_min 1.444
_diffrn_source 'Elettra Synchrotron - XRD1 BL'
_diffrn_standards_decay_% 0
_diffrn_standards_interval_count 0
_diffrn_standards_number 0
_exptl_absorpt_coefficient_mu 15.828
_exptl_absorpt_correction_type none
_exptl_crystal_colour Black
_exptl_crystal_density_diffrn 3.142
_exptl_crystal_description 'Thick rods'
_exptl_crystal_F_000 646
_exptl_crystal_preparation 'low band gap semiconductor'
_exptl_crystal_recrystallization_method 'Re-crystallisation from solvent: DMF'
_refine_diff_density_max 6.629
_refine_diff_density_min -2.365
_refine_diff_density_rms 0.948
_refine_ls_extinction_method none
_refine_ls_goodness_of_fit_ref 1.059
_refine_ls_hydrogen_treatment constr
_refine_ls_matrix_type full
_refine_ls_number_parameters 122
_refine_ls_number_reflns 5038
_refine_ls_number_restraints 0
_refine_ls_restrained_S_all 1.059
_refine_ls_R_factor_all 0.0948
_refine_ls_R_factor_gt 0.0915
_refine_ls_shift/su_max 0.000
_refine_ls_shift/su_mean 0.000
_refine_ls_structure_factor_coef Fsqd
_refine_ls_weighting_details 'w=1/[\s^2^(Fo^2^)+(0.1424P)^2^+20.0298P] where P=(Fo^2^+2Fc^2^)/3'
_refine_ls_weighting_scheme calc
_refine_ls_wR_factor_gt 0.2671
_refine_ls_wR_factor_ref 0.2697
_reflns_Friedel_coverage 0.000
_reflns_number_gt 4580
_reflns_number_total 5038
_reflns_threshold_expression 'I > 2\s(I)'
_cod_data_source_file c9dt04148f2.cif
_cod_data_source_block PhVPI
_cod_depositor_comments 'Adding full bibliography for 7703423.cif.'
_cod_database_code 7703423
_publcif_datablock.id {f35dce63-f7ec-4bda-98a8-2145862da967}

_shelx_shelxl_version_number 2018/3
_shelx_space_group_comment
;
The symmetry employed for this shelxl refinement is uniquely defined
by the following loop, which should always be used as a source of
symmetry information in preference to the above space-group names.
They are only intended as comments.
;
_publcif_funding_html
;
;

loop_
_space_group_symop_operation_xyz
'x, y, z'
'-x, -y, -z'

loop_
_atom_site_label
_atom_site_type_symbol
_atom_site_fract_x
_atom_site_fract_y
_atom_site_fract_z
_atom_site_U_iso_or_equiv
_atom_site_adp_type
_atom_site_occupancy
_atom_site_site_symmetry_order
_atom_site_calc_flag
_atom_site_refinement_flags_posn
_atom_site_refinement_flags_adp
Pb Pb 0.66808(14) 0.88600(6) 0.34469(5) 0.0484(2) Uani 1 1 d . .
I2 I 1.1650(3) 0.97100(11) 0.23153(10) 0.0521(3) Uani 1 1 d . .
I3 I 1.1667(3) 0.84220(10) 0.49321(9) 0.0498(3) Uani 1 1 d . .
I1 I 0.6119(4) 0.64790(13) 0.21094(13) 0.0709(4) Uani 1 1 d . .
N N 0.068(3) 0.3644(9) 0.2746(7) 0.052(3) Uani 1 1 d G .
C1 C 0.189(3) 0.3004(6) 0.3245(8) 0.051(4) Uani 1 1 d G .
H1 H 0.157056 0.222026 0.298696 0.062 Uiso 1 1 calc R U
C2 C 0.360(3) 0.3535(8) 0.4131(8) 0.054(4) Uani 1 1 d G .
H2 H 0.441033 0.310721 0.446493 0.064 Uiso 1 1 calc R U
C3 C 0.408(3) 0.4707(8) 0.4517(7) 0.048(4) Uani 1 1 d G .
C4 C 0.286(4) 0.5347(6) 0.4018(9) 0.074(7) Uani 1 1 d G .
H4 H 0.318320 0.613081 0.427672 0.089 Uiso 1 1 calc R U
C5 C 0.116(4) 0.4816(9) 0.3133(9) 0.078(8) Uani 1 1 d G .
H5 H 0.034342 0.524388 0.279875 0.094 Uiso 1 1 calc R U
C6 C -0.096(3) 0.3092(10) 0.1834(8) 0.048(4) Uani 1 1 d G .
C7 C -0.304(3) 0.2116(11) 0.1689(10) 0.058(4) Uani 1 1 d G .
H7 H -0.325890 0.180133 0.218162 0.070 Uiso 1 1 calc R U
C8 C -0.478(3) 0.1611(12) 0.0807(12) 0.079(7) Uani 1 1 d G .
H8 H -0.616476 0.095823 0.071024 0.095 Uiso 1 1 calc R U
C9 C -0.444(4) 0.2082(15) 0.0071(9) 0.083(8) Uani 1 1 d G .
H9 H -0.560803 0.174401 -0.051901 0.099 Uiso 1 1 calc R U
C10 C -0.237(4) 0.3058(15) 0.0216(9) 0.080(7) Uani 1 1 d G .
H10 H -0.214544 0.337290 -0.027689 0.096 Uiso 1 1 calc R U
C11 C -0.063(3) 0.3563(11) 0.1097(10) 0.057(4) Uani 1 1 d G .
H11 H 0.076046 0.421601 0.119449 0.069 Uiso 1 1 calc R U

loop_
_atom_site_aniso_label
_atom_site_aniso_U_11
_atom_site_aniso_U_22
_atom_site_aniso_U_33
_atom_site_aniso_U_23
_atom_site_aniso_U_13
_atom_site_aniso_U_12
Pb 0.0397(3) 0.0478(3) 0.0651(4) 0.0262(3) 0.0076(3) 0.0125(2)
I2 0.0473(6) 0.0519(6) 0.0672(7) 0.0299(5) 0.0113(5) 0.0147(5)
I3 0.0487(6) 0.0448(5) 0.0647(6) 0.0254(5) 0.0089(5) 0.0176(4)
I1 0.0723(9) 0.0509(7) 0.0865(10) 0.0211(7) -0.0137(8) 0.0118(6)
N 0.061(9) 0.047(7) 0.054(8) 0.024(6) 0.016(7) 0.008(7)
C1 0.054(9) 0.031(6) 0.079(12) 0.028(7) 0.015(8) 0.013(6)
C2 0.073(12) 0.037(7) 0.061(10) 0.028(7) 0.002(9) 0.014(7)
C3 0.063(10) 0.038(7) 0.056(9) 0.024(7) 0.011(8) 0.023(7)
C4 0.11(2) 0.037(8) 0.077(13) 0.026(9) -0.016(13) 0.018(10)
C5 0.14(2) 0.050(10) 0.062(11) 0.033(9) -0.005(13) 0.047(13)
C6 0.046(8) 0.031(6) 0.071(10) 0.024(7) 0.011(7) -0.002(6)
C7 0.059(11) 0.052(10) 0.067(11) 0.024(9) 0.006(9) 0.009(8)
C8 0.051(12) 0.085(17) 0.087(17) 0.011(14) 0.003(11) -0.001(11)
C9 0.079(18) 0.088(19) 0.090(18) 0.034(15) 0.004(14) 0.033(15)
C10 0.077(17) 0.10(2) 0.065(13) 0.035(13) -0.005(12) 0.000(15)
C11 0.058(11) 0.055(10) 0.065(11) 0.032(9) 0.004(9) 0.000(8)

loop_
_atom_type_symbol
_atom_type_description
_atom_type_scat_dispersion_real
_atom_type_scat_dispersion_imag
_atom_type_scat_source
C C 0.0030 0.0016 'International Tables Vol C Tables 4.2.6.8 and 6.1.1.4'
H H 0.0000 0.0000 'International Tables Vol C Tables 4.2.6.8 and 6.1.1.4'
N N 0.0059 0.0032 'International Tables Vol C Tables 4.2.6.8 and 6.1.1.4'
I I -0.4630 1.7726 'International Tables Vol C Tables 4.2.6.8 and 6.1.1.4'
Pb Pb -3.0345 9.9071 'International Tables Vol C Tables 4.2.6.8 and 6.1.1.4'

loop_
_geom_angle_atom_site_label_1
_geom_angle_atom_site_label_2
_geom_angle_atom_site_label_3
_geom_angle
_geom_angle_site_symmetry_1
_geom_angle_site_symmetry_3
I1 Pb I2 91.09(6) . .
I1 Pb I2 98.78(5) . 1_455
I2 Pb I2 90.73(4) . 1_455
I1 Pb I3 91.67(5) . .
I2 Pb I3 92.03(4) . .
I2 Pb I3 169.14(4) 1_455 .
I1 Pb I3 99.08(6) . 1_455
I2 Pb I3 169.76(4) . 1_455
I2 Pb I3 88.92(4) 1_455 1_455
I3 Pb I3 86.50(4) . 1_455
Pb I2 Pb 90.73(4) . 1_655
Pb I3 Pb 86.50(4) . 1_655
C1 N C5 120.0 . .
C1 N C6 119.2(9) . .
C5 N C6 120.8(9) . .
N C1 C2 120.0 . .
N C1 H1 120.0 . .
C2 C1 H1 120.0 . .
C3 C2 C1 120.0 . .
C3 C2 H2 120.0 . .
C1 C2 H2 120.0 . .
C2 C3 C4 120.0 . .
C2 C3 C3 120.4(13) . 2_666
C4 C3 C3 119.6(13) . 2_666
C5 C4 C3 120.0 . .
C5 C4 H4 120.0 . .
C3 C4 H4 120.0 . .
C4 C5 N 120.0 . .
C4 C5 H5 120.0 . .
N C5 H5 120.0 . .
C7 C6 C11 120.0 . .
C7 C6 N 120.0(9) . .
C11 C6 N 119.9(9) . .
C6 C7 C8 120.0 . .
C6 C7 H7 120.0 . .
C8 C7 H7 120.0 . .
C9 C8 C7 120.0 . .
C9 C8 H8 120.0 . .
C7 C8 H8 120.0 . .
C8 C9 C10 120.0 . .
C8 C9 H9 120.0 . .
C10 C9 H9 120.0 . .
C11 C10 C9 120.0 . .
C11 C10 H10 120.0 . .
C9 C10 H10 120.0 . .
C10 C11 C6 120.0 . .
C10 C11 H11 120.0 . .
C6 C11 H11 120.0 . .

loop_
_geom_bond_atom_site_label_1
_geom_bond_atom_site_label_2
_geom_bond_distance
_geom_bond_site_symmetry_2
Pb I1 3.008(2) .
Pb I2 3.1369(17) .
Pb I2 3.2285(16) 1_455
Pb I3 3.2640(16) .
Pb I3 3.3469(17) 1_455
N C1 1.3900 .
N C5 1.3900 .
N C6 1.411(13) .
C1 C2 1.3900 .
C1 H1 0.9300 .
C2 C3 1.3900 .
C2 H2 0.9300 .
C3 C4 1.3900 .
C3 C3 1.514(17) 2_666
C4 C5 1.3900 .
C4 H4 0.9300 .
C5 H5 0.9300 .
C6 C7 1.3900 .
C6 C11 1.3900 .
C7 C8 1.3900 .
C7 H7 0.9300 .
C8 C9 1.3900 .
C8 H8 0.9300 .
C9 C10 1.3900 .
C9 H9 0.9300 .
C10 C11 1.3900 .
C10 H10 0.9300 .
C11 H11 0.9300 .

loop_
_geom_torsion_atom_site_label_1
_geom_torsion_atom_site_label_2
_geom_torsion_atom_site_label_3
_geom_torsion_atom_site_label_4
_geom_torsion
_geom_torsion_site_symmetry_1
_geom_torsion_site_symmetry_4
C5 N C1 C2 0.0 . .
C6 N C1 C2 177.9(13) . .
N C1 C2 C3 0.0 . .
C1 C2 C3 C4 0.0 . .
C1 C2 C3 C3 180(2) . 2_666
C2 C3 C4 C5 0.0 . .
C3 C3 C4 C5 -180(2) 2_666 .
C3 C4 C5 N 0.0 . .
C1 N C5 C4 0.0 . .
C6 N C5 C4 -177.9(13) . .
C1 N C6 C7 44.0(15) . .
C5 N C6 C7 -138.2(10) . .
C1 N C6 C11 -139.9(10) . .
C5 N C6 C11 38.0(15) . .
C11 C6 C7 C8 0.0 . .
N C6 C7 C8 176.1(14) . .
C6 C7 C8 C9 0.0 . .
C7 C8 C9 C10 0.0 . .
C8 C9 C10 C11 0.0 . .
C9 C10 C11 C6 0.0 . .
C7 C6 C11 C10 0.0 . .
N C6 C11 C10 -176.1(14) . .

loop_
_publcif_info_exptl_table_extra_item
sin_theta_over_lambda_max
